data_4329285
loop_
_publ_author_name
'Guddekoppa S. Ananthnag'
'Seema Kuntavalli'
'Joel T. Mague'
'Maravanji S. Balakrishna'

_publ_section_title
;
 Resorcinol Based Acyclic Dimeric and Cyclic Di- and Tetrameric
 Cyclodiphosphazanes: Synthesis, Structural Studies, and Transition Metal
 Complexes
;
_journal_name_full 'Inorganic Chemistry'
_journal_page_first 5919
_journal_page_last 5930
_journal_paper_doi 10.1021/ic300541n
_journal_volume 51
_journal_year 2012
_chemical_formula_moiety '8(C30 H60 Cl Cu N6 O2 P4), 4(C2 H3 N), C2 H4 Cl4'
_chemical_formula_sum 'C250 H496 Cl12 Cu8 N52 O16 P32'
_chemical_formula_weight 6411.83
_chemical_name_systematic
; 
 ? 
;
_space_group_IT_number 33
_symmetry_cell_setting orthorhombic
_symmetry_space_group_name_Hall 'P 2c -2n'
_symmetry_space_group_name_H-M 'P n a 21'
_atom_sites_solution_hydrogens geom
_atom_sites_solution_primary direct
_atom_sites_solution_secondary difmap
_audit_creation_method SHELXL-97
_cell_angle_alpha 90.00
_cell_angle_beta 90.00
_cell_angle_gamma 90.00
_cell_formula_units_Z 1
_cell_length_a 19.742(2)
_cell_length_b 13.3563(16)
_cell_length_c 33.573(4)
_cell_measurement_reflns_used 9873
_cell_measurement_temperature 100(2)
_cell_measurement_theta_max 24.78
_cell_measurement_theta_min 2.37
_cell_volume 8852.5(17)
_computing_cell_refinement 'Bruker SAINT (Bruker-AXS 2008)'
_computing_data_collection 'Bruker APEX2 (Bruker-AXS, 2009)'
_computing_data_reduction 'Bruker SAINT (Bruker-AXS 2008)'
_computing_molecular_graphics 'Bruker SHELXTL(Bruker-AXS 2008a)'
_computing_publication_material 'Bruker SHELXTL(Bruker-AXS 2008a)'
_computing_structure_refinement 'SHELXL-97 (Sheldrick, 2008)'
_computing_structure_solution 'SHELXS-97 (Sheldrick, 2008)'
_diffrn_ambient_temperature 100(2)
_diffrn_measured_fraction_theta_full 0.997
_diffrn_measured_fraction_theta_max 0.997
_diffrn_measurement_device_type 'Bruker APEX-I CCD'
_diffrn_measurement_method '\f and \w scans'
_diffrn_radiation_monochromator graphite
_diffrn_radiation_source 'fine-focus sealed tube'
_diffrn_radiation_type MoK\a
_diffrn_radiation_wavelength 0.71073
_diffrn_reflns_av_R_equivalents 0.0916
_diffrn_reflns_av_sigmaI/netI 0.1039
_diffrn_reflns_limit_h_max 25
_diffrn_reflns_limit_h_min -25
_diffrn_reflns_limit_k_max 17
_diffrn_reflns_limit_k_min -17
_diffrn_reflns_limit_l_max 43
_diffrn_reflns_limit_l_min -42
_diffrn_reflns_number 74797
_diffrn_reflns_theta_full 27.51
_diffrn_reflns_theta_max 27.51
_diffrn_reflns_theta_min 1.21
_exptl_absorpt_coefficient_mu 0.762
_exptl_absorpt_correction_T_max 0.9430
_exptl_absorpt_correction_T_min 0.8381
_exptl_absorpt_correction_type multi-scan
_exptl_absorpt_process_details 'SADABS (Sheldrick, 2008a)'
_exptl_crystal_colour colourless
_exptl_crystal_density_diffrn 1.203
_exptl_crystal_description Plate
_exptl_crystal_F_000 3404
_exptl_crystal_size_max 0.17
_exptl_crystal_size_mid 0.12
_exptl_crystal_size_min 0.08
_refine_diff_density_max 0.755
_refine_diff_density_min -0.391
_refine_diff_density_rms 0.081
_refine_ls_abs_structure_details 'Flack H D (1983), Acta Cryst. A39, 876-881'
_refine_ls_abs_structure_Flack 0.021(11)
_refine_ls_extinction_method none
_refine_ls_goodness_of_fit_ref 0.947
_refine_ls_hydrogen_treatment constr
_refine_ls_matrix_type full
_refine_ls_number_parameters 898
_refine_ls_number_reflns 20067
_refine_ls_number_restraints 67
_refine_ls_restrained_S_all 0.955
_refine_ls_R_factor_all 0.0886
_refine_ls_R_factor_gt 0.0569
_refine_ls_shift/su_max 0.001
_refine_ls_shift/su_mean 0.000
_refine_ls_structure_factor_coef Fsqd
_refine_ls_weighting_details 'calc w=1/[\s^2^(Fo^2^)+(0.0619P)^2^] where P=(Fo^2^+2Fc^2^)/3'
_refine_ls_weighting_scheme calc
_refine_ls_wR_factor_gt 0.1173
_refine_ls_wR_factor_ref 0.1289
_reflns_number_gt 14031
_reflns_number_total 20067
_reflns_threshold_expression >2sigma(I)
_cod_data_source_file ic300541n_si_002_4.cif
_cod_data_source_block msb407a_0m
_cod_original_cell_volume 8852.6(18)
_cod_database_code 4329285

loop_
_symmetry_equiv_pos_as_xyz
'x, y, z'
'-x, -y, z+1/2'
'x+1/2, -y+1/2, z'
'-x+1/2, y+1/2, z+1/2'

loop_
_atom_site_label
_atom_site_type_symbol
_atom_site_fract_x
_atom_site_fract_y
_atom_site_fract_z
_atom_site_U_iso_or_equiv
_atom_site_adp_type
_atom_site_occupancy
_atom_site_symmetry_multiplicity
_atom_site_calc_flag
_atom_site_refinement_flags
_atom_site_disorder_assembly
_atom_site_disorder_group
Cu1 Cu 0.42753(3) 0.44144(4) 0.326434(17) 0.02044(13) Uani 1 1 d . . .
Cl1 Cl 0.50771(6) 0.51345(10) 0.36163(4) 0.0331(3) Uani 1 1 d . . .
P1 P 0.44516(6) 0.28508(9) 0.30558(4) 0.0207(3) Uani 1 1 d . . .
P2 P 0.55974(6) 0.19659(9) 0.30721(4) 0.0239(3) Uani 1 1 d . . .
P3 P 0.33258(6) 0.51851(9) 0.30982(4) 0.0200(3) Uani 1 1 d . . .
P4 P 0.26585(6) 0.67350(9) 0.33305(4) 0.0249(3) Uani 1 1 d . . .
O1 O 0.29760(15) 0.4474(2) 0.27455(9) 0.0217(7) Uani 1 1 d . . .
O2 O 0.05579(15) 0.4170(3) 0.28632(10) 0.0285(8) Uani 1 1 d . . .
N1 N 0.48558(18) 0.1962(3) 0.33312(12) 0.0229(9) Uani 1 1 d . . .
N2 N 0.51431(18) 0.2688(3) 0.27551(11) 0.0222(9) Uani 1 1 d . . .
N3 N 0.37442(18) 0.2390(3) 0.28716(12) 0.0241(9) Uani 1 1 d . . .
H3N H 0.3482 0.2957 0.2811 0.029 Uiso 1 1 d R . .
N4 N 0.32036(18) 0.6359(3) 0.29484(12) 0.0234(9) Uani 1 1 d . . .
N5 N 0.27221(19) 0.5444(3) 0.34305(11) 0.0213(9) Uani 1 1 d . . .
N6 N 0.19225(19) 0.6869(3) 0.31018(13) 0.0272(9) Uani 1 1 d . . .
H6 H 0.1840 0.6440 0.2909 0.033 Uiso 1 1 calc R . .
C1 C 0.4800(3) 0.1735(4) 0.37671(15) 0.0306(12) Uani 1 1 d . . .
C2 C 0.4085(3) 0.1981(5) 0.39034(17) 0.0447(15) Uani 1 1 d . . .
H2A H 0.4018 0.2707 0.3896 0.067 Uiso 1 1 calc R . .
H2B H 0.4019 0.1738 0.4176 0.067 Uiso 1 1 calc R . .
H2C H 0.3758 0.1656 0.3726 0.067 Uiso 1 1 calc R . .
C3 C 0.5308(3) 0.2375(5) 0.40024(16) 0.0408(14) Uani 1 1 d . . .
H3A H 0.5771 0.2190 0.3926 0.061 Uiso 1 1 calc R . .
H3B H 0.5246 0.2259 0.4288 0.061 Uiso 1 1 calc R . .
H3C H 0.5232 0.3085 0.3943 0.061 Uiso 1 1 calc R . .
C4 C 0.4944(3) 0.0619(4) 0.38219(18) 0.0442(15) Uani 1 1 d . . .
H4A H 0.4610 0.0227 0.3673 0.066 Uiso 1 1 calc R . .
H4B H 0.4917 0.0448 0.4105 0.066 Uiso 1 1 calc R . .
H4C H 0.5400 0.0466 0.3723 0.066 Uiso 1 1 calc R . .
C5 C 0.5419(3) 0.3379(4) 0.24411(15) 0.0299(12) Uani 1 1 d . . .
C6 C 0.4832(3) 0.3761(5) 0.21973(17) 0.0415(14) Uani 1 1 d . . .
H6A H 0.4618 0.3200 0.2057 0.062 Uiso 1 1 calc R . .
H6B H 0.4996 0.4251 0.2003 0.062 Uiso 1 1 calc R . .
H6C H 0.4500 0.4079 0.2374 0.062 Uiso 1 1 calc R . .
C7 C 0.5804(3) 0.4233(4) 0.26278(18) 0.0425(15) Uani 1 1 d . . .
H7A H 0.5503 0.4606 0.2806 0.064 Uiso 1 1 calc R . .
H7B H 0.5972 0.4680 0.2418 0.064 Uiso 1 1 calc R . .
H7C H 0.6187 0.3968 0.2780 0.064 Uiso 1 1 calc R . .
C8 C 0.5900(3) 0.2771(4) 0.21835(16) 0.0387(14) Uani 1 1 d . . .
H8A H 0.6303 0.2595 0.2338 0.058 Uiso 1 1 calc R . .
H8B H 0.6034 0.3167 0.1951 0.058 Uiso 1 1 calc R . .
H8C H 0.5672 0.2157 0.2095 0.058 Uiso 1 1 calc R . .
C9 C 0.3552(3) 0.1428(4) 0.26648(16) 0.0342(13) Uani 1 1 d . . .
C10 C 0.3960(3) 0.1255(5) 0.22936(18) 0.0453(15) Uani 1 1 d . . .
H10A H 0.3872 0.1795 0.2103 0.068 Uiso 1 1 calc R . .
H10B H 0.3832 0.0612 0.2175 0.068 Uiso 1 1 calc R . .
H10C H 0.4443 0.1245 0.2361 0.068 Uiso 1 1 calc R . .
C11 C 0.3654(4) 0.0542(4) 0.29553(19) 0.0542(18) Uani 1 1 d . . .
H11A H 0.4140 0.0438 0.3000 0.081 Uiso 1 1 calc R . .
H11B H 0.3456 -0.0065 0.2840 0.081 Uiso 1 1 calc R . .
H11C H 0.3432 0.0692 0.3209 0.081 Uiso 1 1 calc R . .
C12 C 0.2809(3) 0.1517(5) 0.2565(2) 0.0499(17) Uani 1 1 d . . .
H12A H 0.2556 0.1706 0.2804 0.075 Uiso 1 1 calc R . .
H12B H 0.2642 0.0872 0.2466 0.075 Uiso 1 1 calc R . .
H12C H 0.2747 0.2030 0.2359 0.075 Uiso 1 1 calc R . .
C13 C 0.2329(2) 0.4684(3) 0.26007(14) 0.0208(10) Uani 1 1 d . . .
C14 C 0.2253(3) 0.5218(4) 0.22462(14) 0.0267(11) Uani 1 1 d . . .
H14 H 0.2634 0.5448 0.2100 0.032 Uiso 1 1 calc R . .
C15 C 0.1596(3) 0.5397(4) 0.21169(15) 0.0299(12) Uani 1 1 d . . .
H15 H 0.1534 0.5761 0.1876 0.036 Uiso 1 1 calc R . .
C16 C 0.1039(3) 0.5080(4) 0.23163(15) 0.0278(11) Uani 1 1 d . . .
H16 H 0.0598 0.5226 0.2220 0.033 Uiso 1 1 calc R . .
C17 C 0.1134(2) 0.4527(3) 0.26712(14) 0.0240(11) Uani 1 1 d . . .
C18 C 0.1778(2) 0.4339(3) 0.28084(14) 0.0223(10) Uani 1 1 d . . .
H18 H 0.1841 0.3969 0.3047 0.027 Uiso 1 1 calc R . .
C19 C 0.3655(2) 0.7035(4) 0.27102(17) 0.0334(13) Uani 1 1 d . . .
C20 C 0.4087(3) 0.6393(4) 0.2437(2) 0.0489(17) Uani 1 1 d . . .
H20A H 0.4409 0.6006 0.2597 0.073 Uiso 1 1 calc R . .
H20B H 0.4335 0.6824 0.2252 0.073 Uiso 1 1 calc R . .
H20C H 0.3795 0.5935 0.2287 0.073 Uiso 1 1 calc R . .
C21 C 0.3209(3) 0.7738(4) 0.24649(17) 0.0362(13) Uani 1 1 d . . .
H21A H 0.2930 0.7344 0.2281 0.054 Uiso 1 1 calc R . .
H21B H 0.3496 0.8198 0.2312 0.054 Uiso 1 1 calc R . .
H21C H 0.2915 0.8122 0.2644 0.054 Uiso 1 1 calc R . .
C22 C 0.4104(3) 0.7628(5) 0.2980(2) 0.0487(17) Uani 1 1 d . . .
H22A H 0.3826 0.7992 0.3174 0.073 Uiso 1 1 calc R . .
H22B H 0.4368 0.8106 0.2822 0.073 Uiso 1 1 calc R . .
H22C H 0.4412 0.7175 0.3121 0.073 Uiso 1 1 calc R . .
C23 C 0.2631(2) 0.5011(4) 0.38376(15) 0.0250(11) Uani 1 1 d . . .
C24 C 0.2600(3) 0.3853(4) 0.37990(16) 0.0346(13) Uani 1 1 d . . .
H24A H 0.2187 0.3662 0.3656 0.052 Uiso 1 1 calc R . .
H24B H 0.2596 0.3552 0.4065 0.052 Uiso 1 1 calc R . .
H24C H 0.2997 0.3616 0.3652 0.052 Uiso 1 1 calc R . .
C25 C 0.3210(3) 0.5294(4) 0.41078(15) 0.0338(13) Uani 1 1 d . . .
H25A H 0.3629 0.4988 0.4009 0.051 Uiso 1 1 calc R . .
H25B H 0.3118 0.5054 0.4378 0.051 Uiso 1 1 calc R . .
H25C H 0.3261 0.6024 0.4111 0.051 Uiso 1 1 calc R . .
C26 C 0.1962(2) 0.5388(4) 0.40042(16) 0.0344(13) Uani 1 1 d . . .
H26A H 0.1969 0.6121 0.4016 0.052 Uiso 1 1 calc R . .
H26B H 0.1895 0.5117 0.4273 0.052 Uiso 1 1 calc R . .
H26C H 0.1590 0.5169 0.3831 0.052 Uiso 1 1 calc R . .
C27 C 0.1381(2) 0.7618(4) 0.31784(15) 0.0292(12) Uani 1 1 d . . .
C28 C 0.0824(3) 0.7133(5) 0.34235(19) 0.0462(16) Uani 1 1 d . . .
H28A H 0.0616 0.6590 0.3270 0.069 Uiso 1 1 calc R . .
H28B H 0.0479 0.7635 0.3489 0.069 Uiso 1 1 calc R . .
H28C H 0.1016 0.6862 0.3670 0.069 Uiso 1 1 calc R . .
C29 C 0.1689(3) 0.8501(5) 0.3403(3) 0.067(2) Uani 1 1 d . . .
H29A H 0.1888 0.8263 0.3653 0.101 Uiso 1 1 calc R . .
H29B H 0.1334 0.8994 0.3461 0.101 Uiso 1 1 calc R . .
H29C H 0.2042 0.8812 0.3239 0.101 Uiso 1 1 calc R . .
C30 C 0.1109(3) 0.7959(5) 0.27774(19) 0.0505(17) Uani 1 1 d . . .
H30A H 0.1488 0.8130 0.2602 0.076 Uiso 1 1 calc R . .
H30B H 0.0820 0.8548 0.2815 0.076 Uiso 1 1 calc R . .
H30C H 0.0843 0.7417 0.2657 0.076 Uiso 1 1 calc R . .
Cu2 Cu 0.08725(3) 0.08289(4) 0.068104(17) 0.02294(13) Uani 1 1 d . . .
Cl2 Cl 0.01153(7) 0.04179(11) 0.11419(4) 0.0422(4) Uani 1 1 d . . .
P5 P 0.07390(6) 0.22904(10) 0.03687(4) 0.0249(3) Uani 1 1 d . . .
P6 P -0.03914(7) 0.32222(10) 0.03836(4) 0.0302(3) Uani 1 1 d . . .
P7 P 0.17021(6) -0.02650(9) 0.05825(4) 0.0197(3) Uani 1 1 d . . .
P8 P 0.20380(6) -0.19062(9) 0.09395(4) 0.0231(3) Uani 1 1 d . . .
O3 O -0.04201(18) 0.4240(3) 0.00957(12) 0.0441(11) Uani 1 1 d . . .
O4 O -0.28150(15) 0.4807(2) 0.02259(9) 0.0222(7) Uani 1 1 d . . .
N7 N 0.0379(2) 0.3304(3) 0.05938(12) 0.0275(10) Uani 1 1 d . . .
N8 N 0.0017(2) 0.2404(3) 0.00825(12) 0.0289(10) Uani 1 1 d . . .
N9 N 0.1423(2) 0.2589(3) 0.01147(13) 0.0296(10) Uani 1 1 d . A .
H9 H 0.1746 0.2142 0.0145 0.036 Uiso 1 1 calc R . .
N10 N 0.22062(19) -0.0631(3) 0.09571(11) 0.0215(8) Uani 1 1 d . B .
N11 N 0.16231(19) -0.1498(3) 0.05044(11) 0.0204(9) Uani 1 1 d . . .
N12 N 0.2764(2) -0.2407(3) 0.07941(12) 0.0281(10) Uani 1 1 d . . .
H12N H 0.3003 -0.2049 0.0545 0.034 Uiso 1 1 d R . .
C31 C 0.0524(3) 0.3780(4) 0.09992(16) 0.0362(13) Uani 1 1 d . . .
C32 C 0.1230(3) 0.3462(5) 0.11320(18) 0.0449(15) Uani 1 1 d . . .
H32A H 0.1328 0.3752 0.1394 0.067 Uiso 1 1 calc R . .
H32B H 0.1565 0.3699 0.0938 0.067 Uiso 1 1 calc R . .
H32C H 0.1250 0.2730 0.1149 0.067 Uiso 1 1 calc R . .
C33 C 0.0504(5) 0.4911(4) 0.09386(19) 0.078(3) Uani 1 1 d . . .
H33A H 0.0055 0.5108 0.0842 0.117 Uiso 1 1 calc R . .
H33B H 0.0848 0.5105 0.0743 0.117 Uiso 1 1 calc R . .
H33C H 0.0597 0.5248 0.1192 0.117 Uiso 1 1 calc R . .
C34 C 0.0013(3) 0.3448(5) 0.13009(17) 0.0463(16) Uani 1 1 d . . .
H34A H -0.0440 0.3655 0.1215 0.070 Uiso 1 1 calc R . .
H34B H 0.0118 0.3755 0.1559 0.070 Uiso 1 1 calc R . .
H34C H 0.0028 0.2718 0.1326 0.070 Uiso 1 1 calc R . .
C35 C -0.0297(3) 0.1629(5) -0.01734(16) 0.0411(15) Uani 1 1 d . . .
C36 C 0.0263(3) 0.1125(6) -0.04221(19) 0.063(2) Uani 1 1 d . . .
H36A H 0.0456 0.1614 -0.0608 0.095 Uiso 1 1 calc R . .
H36B H 0.0069 0.0565 -0.0572 0.095 Uiso 1 1 calc R . .
H36C H 0.0619 0.0876 -0.0244 0.095 Uiso 1 1 calc R . .
C37 C -0.0646(3) 0.0835(5) 0.00714(19) 0.0517(17) Uani 1 1 d . . .
H37A H -0.0315 0.0508 0.0246 0.078 Uiso 1 1 calc R . .
H37B H -0.0849 0.0336 -0.0106 0.078 Uiso 1 1 calc R . .
H37C H -0.1002 0.1144 0.0234 0.078 Uiso 1 1 calc R . .
C38 C -0.0795(3) 0.2150(6) -0.0446(2) 0.0606(19) Uani 1 1 d . . .
H38A H -0.1141 0.2488 -0.0285 0.091 Uiso 1 1 calc R . .
H38B H -0.1012 0.1656 -0.0619 0.091 Uiso 1 1 calc R . .
H38C H -0.0555 0.2645 -0.0608 0.091 Uiso 1 1 calc R . .
C39 C 0.1640(3) 0.3430(4) -0.01571(17) 0.0399(14) Uani 1 1 d D . .
C40 C 0.2320(4) 0.3147(7) -0.0303(3) 0.042(2) Uani 0.626(6) 1 d PD A 1
H40A H 0.2299 0.2486 -0.0429 0.063 Uiso 0.626(6) 1 calc PR A 1
H40B H 0.2637 0.3125 -0.0078 0.063 Uiso 0.626(6) 1 calc PR A 1
H40C H 0.2476 0.3642 -0.0498 0.063 Uiso 0.626(6) 1 calc PR A 1
C41 C 0.1158(5) 0.3415(8) -0.0531(3) 0.056(3) Uani 0.626(6) 1 d PD A 1
H41A H 0.1189 0.2762 -0.0664 0.083 Uiso 0.626(6) 1 calc PR A 1
H41B H 0.1294 0.3943 -0.0718 0.083 Uiso 0.626(6) 1 calc PR A 1
H41C H 0.0690 0.3530 -0.0445 0.083 Uiso 0.626(6) 1 calc PR A 1
C42 C 0.1586(6) 0.4381(6) 0.0042(3) 0.053(3) Uani 0.626(6) 1 d PD A 1
H42A H 0.1118 0.4484 0.0130 0.080 Uiso 0.626(6) 1 calc PR A 1
H42B H 0.1715 0.4917 -0.0143 0.080 Uiso 0.626(6) 1 calc PR A 1
H42C H 0.1889 0.4391 0.0273 0.080 Uiso 0.626(6) 1 calc PR A 1
C40A C 0.1106(6) 0.4155(10) -0.0259(4) 0.042(2) Uani 0.374(6) 1 d PD A 2
H40D H 0.0871 0.4365 -0.0016 0.063 Uiso 0.374(6) 1 calc PR A 2
H40E H 0.0782 0.3841 -0.0442 0.063 Uiso 0.374(6) 1 calc PR A 2
H40F H 0.1310 0.4740 -0.0388 0.063 Uiso 0.374(6) 1 calc PR A 2
C41A C 0.2178(7) 0.4076(12) 0.0092(4) 0.056(3) Uani 0.374(6) 1 d PD A 2
H41D H 0.2549 0.3642 0.0180 0.083 Uiso 0.374(6) 1 calc PR A 2
H41E H 0.1954 0.4371 0.0325 0.083 Uiso 0.374(6) 1 calc PR A 2
H41F H 0.2360 0.4611 -0.0077 0.083 Uiso 0.374(6) 1 calc PR A 2
C42A C 0.2028(9) 0.3060(11) -0.0511(4) 0.053(3) Uani 0.374(6) 1 d PD A 2
H42D H 0.2375 0.2583 -0.0423 0.080 Uiso 0.374(6) 1 calc PR A 2
H42E H 0.2246 0.3628 -0.0645 0.080 Uiso 0.374(6) 1 calc PR A 2
H42F H 0.1717 0.2729 -0.0696 0.080 Uiso 0.374(6) 1 calc PR A 2
C43 C -0.0989(2) 0.4829(4) 0.00661(15) 0.0279(11) Uani 1 1 d . . .
C44 C -0.0886(3) 0.5789(4) -0.00829(14) 0.0273(11) Uani 1 1 d . . .
H44 H -0.0442 0.6012 -0.0146 0.033 Uiso 1 1 calc R . .
C45 C -0.1442(3) 0.6419(4) -0.01378(15) 0.0292(12) Uani 1 1 d . . .
H45 H -0.1373 0.7071 -0.0243 0.035 Uiso 1 1 calc R . .
C46 C -0.2086(2) 0.6112(4) -0.00425(14) 0.0220(10) Uani 1 1 d . . .
H46 H -0.2463 0.6541 -0.0086 0.026 Uiso 1 1 calc R . .
C47 C -0.2178(2) 0.5155(4) 0.01198(13) 0.0239(11) Uani 1 1 d . . .
C48 C -0.1634(2) 0.4510(4) 0.01652(14) 0.0253(11) Uani 1 1 d . . .
H48 H -0.1703 0.3851 0.0264 0.030 Uiso 1 1 calc R . .
C49 C 0.2491(2) -0.0055(4) 0.12984(15) 0.0305(12) Uani 1 1 d D . .
C50 C 0.2306(5) -0.0589(6) 0.1690(2) 0.062(3) Uani 0.783(8) 1 d PD B 1
H50A H 0.2492 -0.1269 0.1688 0.093 Uiso 0.783(8) 1 calc PR B 1
H50B H 0.1812 -0.0621 0.1717 0.093 Uiso 0.783(8) 1 calc PR B 1
H50C H 0.2497 -0.0217 0.1915 0.093 Uiso 0.783(8) 1 calc PR B 1
C51 C 0.3253(3) -0.0038(7) 0.1264(3) 0.057(3) Uani 0.783(8) 1 d PD B 1
H51A H 0.3424 -0.0725 0.1246 0.086 Uiso 0.783(8) 1 calc PR B 1
H51B H 0.3446 0.0289 0.1499 0.086 Uiso 0.783(8) 1 calc PR B 1
H51C H 0.3383 0.0335 0.1024 0.086 Uiso 0.783(8) 1 calc PR B 1
C52 C 0.2192(4) 0.0987(5) 0.1303(3) 0.049(2) Uani 0.783(8) 1 d PD B 1
H52A H 0.1697 0.0943 0.1323 0.074 Uiso 0.783(8) 1 calc PR B 1
H52B H 0.2314 0.1337 0.1057 0.074 Uiso 0.783(8) 1 calc PR B 1
H52C H 0.2369 0.1358 0.1532 0.074 Uiso 0.783(8) 1 calc PR B 1
C50A C 0.1932(11) -0.001(2) 0.1608(7) 0.062(3) Uani 0.217(8) 1 d PD B 2
H50D H 0.1859 -0.0676 0.1720 0.093 Uiso 0.217(8) 1 calc PR B 2
H50E H 0.1513 0.0228 0.1482 0.093 Uiso 0.217(8) 1 calc PR B 2
H50F H 0.2063 0.0456 0.1821 0.093 Uiso 0.217(8) 1 calc PR B 2
C51A C 0.3124(10) -0.051(2) 0.1471(9) 0.057(3) Uani 0.217(8) 1 d PD B 2
H51D H 0.3046 -0.1219 0.1527 0.086 Uiso 0.217(8) 1 calc PR B 2
H51E H 0.3243 -0.0160 0.1718 0.086 Uiso 0.217(8) 1 calc PR B 2
H51F H 0.3496 -0.0442 0.1279 0.086 Uiso 0.217(8) 1 calc PR B 2
C52A C 0.2637(14) 0.1003(13) 0.1147(8) 0.049(2) Uani 0.217(8) 1 d PD B 2
H52D H 0.2213 0.1319 0.1062 0.074 Uiso 0.217(8) 1 calc PR B 2
H52E H 0.2950 0.0969 0.0921 0.074 Uiso 0.217(8) 1 calc PR B 2
H52F H 0.2842 0.1400 0.1361 0.074 Uiso 0.217(8) 1 calc PR B 2
C53 C 0.1062(3) -0.2041(4) 0.03003(15) 0.0268(11) Uani 1 1 d . . .
C54 C 0.0858(3) -0.1432(5) -0.00628(19) 0.0490(16) Uani 1 1 d . . .
H54A H 0.0714 -0.0763 0.0021 0.073 Uiso 1 1 calc R . .
H54B H 0.0483 -0.1767 -0.0200 0.073 Uiso 1 1 calc R . .
H54C H 0.1245 -0.1375 -0.0244 0.073 Uiso 1 1 calc R . .
C55 C 0.0456(3) -0.2186(5) 0.05728(19) 0.0478(16) Uani 1 1 d . . .
H55A H 0.0595 -0.2560 0.0810 0.072 Uiso 1 1 calc R . .
H55B H 0.0103 -0.2560 0.0432 0.072 Uiso 1 1 calc R . .
H55C H 0.0278 -0.1531 0.0653 0.072 Uiso 1 1 calc R . .
C56 C 0.1331(3) -0.3071(4) 0.01705(17) 0.0368(13) Uani 1 1 d . . .
H56A H 0.1696 -0.2981 -0.0024 0.055 Uiso 1 1 calc R . .
H56B H 0.0963 -0.3458 0.0049 0.055 Uiso 1 1 calc R . .
H56C H 0.1505 -0.3430 0.0403 0.055 Uiso 1 1 calc R . .
C57 C 0.3097(3) -0.3344(4) 0.09357(17) 0.0356(13) Uani 1 1 d . . .
C58 C 0.2600(4) -0.3965(5) 0.1179(2) 0.069(2) Uani 1 1 d . . .
H58A H 0.2454 -0.3580 0.1412 0.104 Uiso 1 1 calc R . .
H58B H 0.2821 -0.4583 0.1267 0.104 Uiso 1 1 calc R . .
H58C H 0.2205 -0.4130 0.1015 0.104 Uiso 1 1 calc R . .
C59 C 0.3344(4) -0.3915(4) 0.0584(2) 0.0599(19) Uani 1 1 d . . .
H59A H 0.2957 -0.4189 0.0438 0.090 Uiso 1 1 calc R . .
H59B H 0.3637 -0.4463 0.0673 0.090 Uiso 1 1 calc R . .
H59C H 0.3602 -0.3467 0.0409 0.090 Uiso 1 1 calc R . .
C60 C 0.3692(4) -0.3068(6) 0.1191(2) 0.074(2) Uani 1 1 d . . .
H60A H 0.3964 -0.2558 0.1055 0.111 Uiso 1 1 calc R . .
H60B H 0.3971 -0.3663 0.1239 0.111 Uiso 1 1 calc R . .
H60C H 0.3531 -0.2802 0.1446 0.111 Uiso 1 1 calc R . .
C61 C 0.3517(5) 0.3186(8) 0.1218(3) 0.028(2) Uani 0.50 1 d PU . .
H61A H 0.3710 0.2507 0.1251 0.033 Uiso 0.50 1 calc PR . .
H61B H 0.3898 0.3651 0.1169 0.033 Uiso 0.50 1 calc PR . .
Cl3 Cl 0.29884(13) 0.3186(2) 0.07962(8) 0.0378(7) Uani 0.50 1 d P . .
Cl4 Cl 0.31374(13) 0.35149(18) 0.16451(9) 0.0379(6) Uani 0.50 1 d P . .
N13 N 0.4864(3) 0.8536(5) 0.17663(18) 0.0634(17) Uani 1 1 d . . .
C62 C 0.5152(4) 0.7827(6) 0.1747(2) 0.0537(18) Uani 1 1 d . . .
C63 C 0.5526(3) 0.6889(6) 0.1700(2) 0.0597(19) Uani 1 1 d . . .
H63A H 0.5238 0.6394 0.1567 0.090 Uiso 1 1 calc R . .
H63B H 0.5659 0.6636 0.1963 0.090 Uiso 1 1 calc R . .
H63C H 0.5932 0.7007 0.1539 0.090 Uiso 1 1 calc R . .

loop_
_atom_site_aniso_label
_atom_site_aniso_U_11
_atom_site_aniso_U_22
_atom_site_aniso_U_33
_atom_site_aniso_U_23
_atom_site_aniso_U_13
_atom_site_aniso_U_12
Cu1 0.0183(3) 0.0183(3) 0.0247(3) -0.0003(2) -0.0009(3) 0.0008(2)
Cl1 0.0266(7) 0.0381(7) 0.0346(7) -0.0111(6) -0.0029(6) -0.0077(6)
P1 0.0192(6) 0.0205(6) 0.0223(6) -0.0008(5) -0.0027(5) 0.0022(5)
P2 0.0206(6) 0.0233(6) 0.0279(7) -0.0040(6) -0.0017(5) 0.0035(5)
P3 0.0167(6) 0.0171(6) 0.0261(7) 0.0017(5) -0.0008(5) 0.0001(5)
P4 0.0232(6) 0.0194(6) 0.0322(7) -0.0029(6) -0.0045(6) 0.0036(5)
O1 0.0201(17) 0.0222(17) 0.0227(18) 0.0003(14) 0.0008(14) -0.0002(14)
O2 0.0176(17) 0.032(2) 0.036(2) 0.0068(16) 0.0033(15) -0.0039(15)
N1 0.024(2) 0.022(2) 0.023(2) -0.0001(17) 0.0012(17) 0.0051(16)
N2 0.019(2) 0.024(2) 0.024(2) 0.0034(17) 0.0032(17) -0.0010(16)
N3 0.022(2) 0.018(2) 0.032(2) -0.0026(18) -0.0021(18) 0.0066(17)
N4 0.017(2) 0.018(2) 0.035(2) 0.0073(17) 0.0050(17) 0.0050(16)
N5 0.023(2) 0.018(2) 0.022(2) 0.0026(16) -0.0033(16) 0.0003(16)
N6 0.023(2) 0.019(2) 0.040(2) -0.0078(19) -0.0077(19) 0.0064(16)
C1 0.033(3) 0.034(3) 0.025(3) 0.006(2) -0.001(2) 0.002(2)
C2 0.047(4) 0.058(4) 0.029(3) 0.006(3) 0.009(3) 0.003(3)
C3 0.049(4) 0.050(4) 0.023(3) -0.002(3) -0.002(3) 0.002(3)
C4 0.061(4) 0.030(3) 0.041(4) 0.014(3) -0.004(3) 0.008(3)
C5 0.039(3) 0.022(3) 0.029(3) 0.001(2) 0.010(2) 0.004(2)
C6 0.046(4) 0.045(4) 0.033(3) 0.015(3) 0.003(3) 0.002(3)
C7 0.049(4) 0.038(3) 0.041(3) -0.003(3) 0.018(3) -0.012(3)
C8 0.039(3) 0.041(3) 0.035(3) -0.003(3) 0.019(3) -0.003(3)
C9 0.041(3) 0.025(3) 0.037(3) -0.008(2) -0.006(3) 0.001(2)
C10 0.042(3) 0.047(4) 0.047(4) -0.022(3) -0.004(3) 0.004(3)
C11 0.084(5) 0.028(3) 0.050(4) 0.002(3) -0.011(4) -0.012(3)
C12 0.038(4) 0.050(4) 0.062(4) -0.019(3) -0.010(3) -0.009(3)
C13 0.021(2) 0.016(2) 0.026(3) -0.001(2) 0.002(2) -0.0037(18)
C14 0.026(3) 0.029(3) 0.025(3) 0.001(2) 0.003(2) -0.002(2)
C15 0.037(3) 0.027(3) 0.026(3) 0.009(2) -0.008(2) -0.007(2)
C16 0.027(3) 0.025(3) 0.032(3) -0.001(2) -0.010(2) 0.001(2)
C17 0.023(3) 0.019(2) 0.030(3) -0.001(2) 0.002(2) -0.005(2)
C18 0.025(3) 0.019(2) 0.023(3) -0.001(2) -0.004(2) -0.004(2)
C19 0.023(3) 0.032(3) 0.046(3) 0.017(3) -0.002(2) -0.004(2)
C20 0.036(3) 0.042(4) 0.069(4) 0.025(3) 0.015(3) 0.006(3)
C21 0.039(3) 0.028(3) 0.042(3) 0.014(2) -0.002(3) -0.003(2)
C22 0.035(3) 0.044(4) 0.067(5) 0.018(3) -0.005(3) -0.019(3)
C23 0.025(3) 0.025(3) 0.025(3) 0.005(2) 0.001(2) 0.001(2)
C24 0.043(3) 0.030(3) 0.031(3) 0.007(2) -0.001(3) 0.006(2)
C25 0.030(3) 0.043(3) 0.029(3) 0.001(2) -0.005(2) 0.001(2)
C26 0.025(3) 0.055(4) 0.024(3) 0.006(3) 0.000(2) 0.004(3)
C27 0.022(3) 0.027(3) 0.038(3) -0.003(2) -0.001(2) 0.009(2)
C28 0.029(3) 0.051(4) 0.058(4) -0.001(3) -0.009(3) 0.015(3)
C29 0.035(3) 0.038(4) 0.128(7) -0.043(4) -0.006(4) 0.016(3)
C30 0.045(4) 0.048(4) 0.058(4) 0.021(3) -0.002(3) 0.020(3)
Cu2 0.0246(3) 0.0212(3) 0.0230(3) -0.0009(3) -0.0011(3) 0.0044(2)
Cl2 0.0429(8) 0.0498(9) 0.0338(8) 0.0009(7) 0.0141(6) 0.0004(7)
P5 0.0246(7) 0.0256(7) 0.0245(7) 0.0030(5) 0.0023(6) 0.0079(5)
P6 0.0274(7) 0.0277(7) 0.0353(8) 0.0107(6) 0.0094(6) 0.0086(6)
P7 0.0203(6) 0.0170(6) 0.0219(7) -0.0017(5) 0.0003(5) -0.0016(5)
P8 0.0268(7) 0.0193(6) 0.0230(7) 0.0022(5) 0.0038(5) 0.0013(5)
O3 0.026(2) 0.038(2) 0.067(3) 0.032(2) 0.0137(19) 0.0138(17)
O4 0.0199(17) 0.0178(17) 0.0291(19) -0.0023(14) -0.0007(14) 0.0004(13)
N7 0.029(2) 0.021(2) 0.033(3) 0.0017(19) 0.0097(19) 0.0082(18)
N8 0.022(2) 0.037(3) 0.027(2) 0.006(2) 0.0003(18) 0.0071(19)
N9 0.026(2) 0.026(2) 0.037(3) 0.003(2) 0.0050(19) 0.0090(18)
N10 0.029(2) 0.0146(19) 0.020(2) -0.0005(17) -0.0061(17) 0.0034(16)
N11 0.020(2) 0.016(2) 0.025(2) -0.0027(16) -0.0007(16) 0.0026(16)
N12 0.028(2) 0.021(2) 0.035(3) 0.0103(18) 0.0044(18) 0.0075(17)
C31 0.051(4) 0.030(3) 0.027(3) -0.003(2) 0.005(3) 0.009(3)
C32 0.040(3) 0.062(4) 0.033(3) -0.019(3) 0.004(3) -0.001(3)
C33 0.175(9) 0.028(4) 0.031(4) -0.006(3) 0.007(4) 0.011(4)
C34 0.043(4) 0.069(4) 0.027(3) 0.005(3) 0.004(3) 0.009(3)
C35 0.040(3) 0.057(4) 0.026(3) -0.006(3) -0.007(3) 0.010(3)
C36 0.052(4) 0.102(6) 0.035(4) -0.023(4) -0.005(3) 0.005(4)
C37 0.062(4) 0.043(4) 0.050(4) -0.011(3) -0.012(3) 0.000(3)
C38 0.055(4) 0.081(5) 0.046(4) 0.011(4) -0.019(3) 0.008(4)
C39 0.040(3) 0.035(3) 0.045(3) 0.014(3) 0.013(3) 0.001(3)
C40 0.044(5) 0.039(5) 0.043(5) 0.009(4) 0.017(4) -0.004(4)
C41 0.053(6) 0.065(6) 0.049(6) 0.025(5) 0.015(4) 0.000(5)
C42 0.078(7) 0.029(5) 0.054(6) 0.002(4) 0.029(5) 0.001(5)
C40A 0.044(5) 0.039(5) 0.043(5) 0.009(4) 0.017(4) -0.004(4)
C41A 0.053(6) 0.065(6) 0.049(6) 0.025(5) 0.015(4) 0.000(5)
C42A 0.078(7) 0.029(5) 0.054(6) 0.002(4) 0.029(5) 0.001(5)
C43 0.020(3) 0.033(3) 0.030(3) 0.004(2) -0.001(2) 0.007(2)
C44 0.028(3) 0.032(3) 0.022(3) 0.002(2) 0.002(2) -0.006(2)
C45 0.036(3) 0.026(3) 0.026(3) 0.003(2) 0.013(2) 0.004(2)
C46 0.023(3) 0.022(3) 0.021(2) -0.001(2) 0.005(2) 0.008(2)
C47 0.031(3) 0.027(3) 0.013(2) -0.008(2) 0.000(2) -0.003(2)
C48 0.026(3) 0.022(3) 0.028(3) 0.007(2) 0.002(2) 0.006(2)
C49 0.036(3) 0.024(3) 0.032(3) -0.008(2) -0.003(2) -0.004(2)
C50 0.109(8) 0.052(6) 0.024(4) -0.009(4) -0.005(5) -0.025(5)
C51 0.035(4) 0.088(8) 0.050(6) -0.032(5) -0.005(4) -0.006(4)
C52 0.063(6) 0.031(4) 0.054(6) -0.018(4) -0.024(5) 0.003(4)
C50A 0.109(8) 0.052(6) 0.024(4) -0.009(4) -0.005(5) -0.025(5)
C51A 0.035(4) 0.088(8) 0.050(6) -0.032(5) -0.005(4) -0.006(4)
C52A 0.063(6) 0.031(4) 0.054(6) -0.018(4) -0.024(5) 0.003(4)
C53 0.030(3) 0.025(3) 0.026(3) -0.005(2) -0.001(2) -0.008(2)
C54 0.053(4) 0.045(4) 0.049(4) -0.006(3) -0.028(3) -0.006(3)
C55 0.029(3) 0.054(4) 0.060(4) -0.019(3) 0.009(3) -0.017(3)
C56 0.044(3) 0.024(3) 0.042(3) -0.005(2) -0.004(3) -0.008(2)
C57 0.044(3) 0.025(3) 0.038(3) 0.012(3) 0.007(3) 0.015(2)
C58 0.090(6) 0.046(4) 0.073(5) 0.035(4) 0.038(4) 0.030(4)
C59 0.094(5) 0.031(3) 0.054(4) 0.006(3) 0.017(4) 0.021(3)
C60 0.067(5) 0.083(6) 0.073(5) 0.011(4) -0.012(4) 0.033(4)
C61 0.013(4) 0.027(4) 0.043(4) 0.001(3) 0.005(3) -0.001(3)
Cl3 0.0275(14) 0.0367(15) 0.0491(17) 0.0129(12) 0.0188(12) 0.0068(11)
Cl4 0.0379(15) 0.0224(13) 0.0534(17) 0.0100(12) -0.0114(13) 0.0056(11)
N13 0.069(4) 0.057(4) 0.065(4) 0.019(3) -0.002(3) -0.013(3)
C62 0.051(4) 0.070(5) 0.041(4) 0.005(4) 0.000(3) -0.026(4)
C63 0.057(4) 0.077(5) 0.045(4) 0.000(4) 0.025(3) 0.006(4)

loop_
_atom_type_symbol
_atom_type_description
_atom_type_scat_dispersion_real
_atom_type_scat_dispersion_imag
_atom_type_scat_source
C C 0.0033 0.0016 'International Tables Vol C Tables 4.2.6.8 and 6.1.1.4'
H H 0.0000 0.0000 'International Tables Vol C Tables 4.2.6.8 and 6.1.1.4'
N N 0.0061 0.0033 'International Tables Vol C Tables 4.2.6.8 and 6.1.1.4'
O O 0.0106 0.0060 'International Tables Vol C Tables 4.2.6.8 and 6.1.1.4'
P P 0.1023 0.0942 'International Tables Vol C Tables 4.2.6.8 and 6.1.1.4'
Cl Cl 0.1484 0.1585 'International Tables Vol C Tables 4.2.6.8 and 6.1.1.4'
Cu Cu 0.3201 1.2651 'International Tables Vol C Tables 4.2.6.8 and 6.1.1.4'

loop_
_geom_angle_atom_site_label_1
_geom_angle_atom_site_label_2
_geom_angle_atom_site_label_3
_geom_angle
_geom_angle_site_symmetry_1
_geom_angle_site_symmetry_3
Cl1 Cu1 P3 122.89(5) . .
Cl1 Cu1 P1 117.80(5) . .
P3 Cu1 P1 119.29(5) . .
N3 P1 N1 109.9(2) . .
N3 P1 N2 114.0(2) . .
N1 P1 N2 81.84(19) . .
N3 P1 Cu1 109.62(14) . .
N1 P1 Cu1 123.74(15) . .
N2 P1 Cu1 115.35(14) . .
O2 P2 N2 103.23(19) 3 .
O2 P2 N1 99.87(18) 3 .
N2 P2 N1 82.38(18) . .
N4 P3 O1 105.19(19) . .
N4 P3 N5 84.45(19) . .
O1 P3 N5 107.27(18) . .
N4 P3 Cu1 129.64(14) . .
O1 P3 Cu1 105.38(12) . .
N5 P3 Cu1 122.24(14) . .
N6 P4 N4 103.4(2) . .
N6 P4 N5 104.90(19) . .
N4 P4 N5 79.34(18) . .
C13 O1 P3 120.8(3) . .
C17 O2 P2 117.8(3) . 3_455
C1 N1 P2 124.2(3) . .
C1 N1 P1 129.6(3) . .
P2 N1 P1 97.1(2) . .
C5 N2 P2 126.8(3) . .
C5 N2 P1 128.7(3) . .
P2 N2 P1 97.1(2) . .
C9 N3 P1 134.8(3) . .
C9 N3 H3N 116.6 . .
P1 N3 H3N 104.3 . .
C19 N4 P3 129.9(3) . .
C19 N4 P4 125.8(3) . .
P3 N4 P4 97.9(2) . .
C23 N5 P3 128.1(3) . .
C23 N5 P4 122.9(3) . .
P3 N5 P4 97.3(2) . .
C27 N6 P4 128.6(3) . .
C27 N6 H6 115.7 . .
P4 N6 H6 115.7 . .
N1 C1 C2 108.6(4) . .
N1 C1 C4 107.5(4) . .
C2 C1 C4 110.4(5) . .
N1 C1 C3 109.9(4) . .
C2 C1 C3 109.3(5) . .
C4 C1 C3 111.0(5) . .
C1 C2 H2A 109.5 . .
C1 C2 H2B 109.5 . .
H2A C2 H2B 109.5 . .
C1 C2 H2C 109.5 . .
H2A C2 H2C 109.5 . .
H2B C2 H2C 109.5 . .
C1 C3 H3A 109.5 . .
C1 C3 H3B 109.5 . .
H3A C3 H3B 109.5 . .
C1 C3 H3C 109.5 . .
H3A C3 H3C 109.5 . .
H3B C3 H3C 109.5 . .
C1 C4 H4A 109.5 . .
C1 C4 H4B 109.5 . .
H4A C4 H4B 109.5 . .
C1 C4 H4C 109.5 . .
H4A C4 H4C 109.5 . .
H4B C4 H4C 109.5 . .
N2 C5 C7 110.8(4) . .
N2 C5 C6 108.0(4) . .
C7 C5 C6 110.9(5) . .
N2 C5 C8 107.3(4) . .
C7 C5 C8 109.1(5) . .
C6 C5 C8 110.6(5) . .
C5 C6 H6A 109.5 . .
C5 C6 H6B 109.5 . .
H6A C6 H6B 109.5 . .
C5 C6 H6C 109.5 . .
H6A C6 H6C 109.5 . .
H6B C6 H6C 109.5 . .
C5 C7 H7A 109.5 . .
C5 C7 H7B 109.5 . .
H7A C7 H7B 109.5 . .
C5 C7 H7C 109.5 . .
H7A C7 H7C 109.5 . .
H7B C7 H7C 109.5 . .
C5 C8 H8A 109.5 . .
C5 C8 H8B 109.5 . .
H8A C8 H8B 109.5 . .
C5 C8 H8C 109.5 . .
H8A C8 H8C 109.5 . .
H8B C8 H8C 109.5 . .
C10 C9 N3 112.2(4) . .
C10 C9 C12 110.5(5) . .
N3 C9 C12 106.3(4) . .
C10 C9 C11 109.6(5) . .
N3 C9 C11 109.2(4) . .
C12 C9 C11 109.1(5) . .
C9 C10 H10A 109.5 . .
C9 C10 H10B 109.5 . .
H10A C10 H10B 109.5 . .
C9 C10 H10C 109.5 . .
H10A C10 H10C 109.5 . .
H10B C10 H10C 109.5 . .
C9 C11 H11A 109.5 . .
C9 C11 H11B 109.5 . .
H11A C11 H11B 109.5 . .
C9 C11 H11C 109.5 . .
H11A C11 H11C 109.5 . .
H11B C11 H11C 109.5 . .
C9 C12 H12A 109.5 . .
C9 C12 H12B 109.5 . .
H12A C12 H12B 109.5 . .
C9 C12 H12C 109.5 . .
H12A C12 H12C 109.5 . .
H12B C12 H12C 109.5 . .
C18 C13 C14 121.3(4) . .
C18 C13 O1 118.8(4) . .
C14 C13 O1 119.9(4) . .
C15 C14 C13 117.1(5) . .
C15 C14 H14 121.4 . .
C13 C14 H14 121.4 . .
C16 C15 C14 123.3(5) . .
C16 C15 H15 118.4 . .
C14 C15 H15 118.4 . .
C15 C16 C17 118.2(5) . .
C15 C16 H16 120.9 . .
C17 C16 H16 120.9 . .
C18 C17 O2 122.5(4) . .
C18 C17 C16 120.0(4) . .
O2 C17 C16 117.5(4) . .
C13 C18 C17 120.1(4) . .
C13 C18 H18 120.0 . .
C17 C18 H18 120.0 . .
C22 C19 N4 110.4(4) . .
C22 C19 C20 109.4(5) . .
N4 C19 C20 108.4(4) . .
C22 C19 C21 110.1(5) . .
N4 C19 C21 108.3(4) . .
C20 C19 C21 110.2(5) . .
C19 C20 H20A 109.5 . .
C19 C20 H20B 109.5 . .
H20A C20 H20B 109.5 . .
C19 C20 H20C 109.5 . .
H20A C20 H20C 109.5 . .
H20B C20 H20C 109.5 . .
C19 C21 H21A 109.5 . .
C19 C21 H21B 109.5 . .
H21A C21 H21B 109.5 . .
C19 C21 H21C 109.5 . .
H21A C21 H21C 109.5 . .
H21B C21 H21C 109.5 . .
C19 C22 H22A 109.5 . .
C19 C22 H22B 109.5 . .
H22A C22 H22B 109.5 . .
C19 C22 H22C 109.5 . .
H22A C22 H22C 109.5 . .
H22B C22 H22C 109.5 . .
N5 C23 C25 111.2(4) . .
N5 C23 C26 108.3(4) . .
C25 C23 C26 110.8(4) . .
N5 C23 C24 108.2(4) . .
C25 C23 C24 109.2(4) . .
C26 C23 C24 109.1(4) . .
C23 C24 H24A 109.5 . .
C23 C24 H24B 109.5 . .
H24A C24 H24B 109.5 . .
C23 C24 H24C 109.5 . .
H24A C24 H24C 109.5 . .
H24B C24 H24C 109.5 . .
C23 C25 H25A 109.5 . .
C23 C25 H25B 109.5 . .
H25A C25 H25B 109.5 . .
C23 C25 H25C 109.5 . .
H25A C25 H25C 109.5 . .
H25B C25 H25C 109.5 . .
C23 C26 H26A 109.5 . .
C23 C26 H26B 109.5 . .
H26A C26 H26B 109.5 . .
C23 C26 H26C 109.5 . .
H26A C26 H26C 109.5 . .
H26B C26 H26C 109.5 . .
N6 C27 C28 109.2(4) . .
N6 C27 C30 107.6(4) . .
C28 C27 C30 110.5(4) . .
N6 C27 C29 108.7(4) . .
C28 C27 C29 110.5(5) . .
C30 C27 C29 110.3(5) . .
C27 C28 H28A 109.5 . .
C27 C28 H28B 109.5 . .
H28A C28 H28B 109.5 . .
C27 C28 H28C 109.5 . .
H28A C28 H28C 109.5 . .
H28B C28 H28C 109.5 . .
C27 C29 H29A 109.5 . .
C27 C29 H29B 109.5 . .
H29A C29 H29B 109.5 . .
C27 C29 H29C 109.5 . .
H29A C29 H29C 109.5 . .
H29B C29 H29C 109.5 . .
C27 C30 H30A 109.5 . .
C27 C30 H30B 109.5 . .
H30A C30 H30B 109.5 . .
C27 C30 H30C 109.5 . .
H30A C30 H30C 109.5 . .
H30B C30 H30C 109.5 . .
P7 Cu2 Cl2 115.97(6) . .
P7 Cu2 P5 126.37(5) . .
Cl2 Cu2 P5 117.66(6) . .
N9 P5 N7 112.3(2) . .
N9 P5 N8 111.6(2) . .
N7 P5 N8 80.4(2) . .
N9 P5 Cu2 111.01(16) . .
N7 P5 Cu2 122.37(15) . .
N8 P5 Cu2 115.85(16) . .
O3 P6 N7 102.8(2) . .
O3 P6 N8 101.3(2) . .
N7 P6 N8 82.0(2) . .
O4 P7 N11 107.75(18) 3 .
O4 P7 N10 108.05(18) 3 .
N11 P7 N10 83.48(19) . .
O4 P7 Cu2 106.91(12) 3 .
N11 P7 Cu2 127.00(14) . .
N10 P7 Cu2 121.19(14) . .
N12 P8 N10 103.9(2) . .
N12 P8 N11 106.4(2) . .
N10 P8 N11 79.25(18) . .
C43 O3 P6 122.4(3) . .
C47 O4 P7 125.9(3) . 3_455
C31 N7 P6 124.8(3) . .
C31 N7 P5 130.3(3) . .
P6 N7 P5 98.0(2) . .
C35 N8 P6 126.7(3) . .
C35 N8 P5 127.4(4) . .
P6 N8 P5 96.8(2) . .
C39 N9 P5 136.6(3) . .
C39 N9 H9 111.7 . .
P5 N9 H9 111.7 . .
C49 N10 P7 130.6(3) . .
C49 N10 P8 127.2(3) . .
P7 N10 P8 98.4(2) . .
C53 N11 P7 128.3(3) . .
C53 N11 P8 125.2(3) . .
P7 N11 P8 97.54(19) . .
C57 N12 P8 128.8(3) . .
C57 N12 H12N 115.4 . .
P8 N12 H12N 115.5 . .
C34 C31 C32 109.6(5) . .
C34 C31 C33 111.5(5) . .
C32 C31 C33 109.8(6) . .
C34 C31 N7 110.7(5) . .
C32 C31 N7 108.4(4) . .
C33 C31 N7 106.8(4) . .
C31 C32 H32A 109.5 . .
C31 C32 H32B 109.5 . .
H32A C32 H32B 109.5 . .
C31 C32 H32C 109.5 . .
H32A C32 H32C 109.5 . .
H32B C32 H32C 109.5 . .
C31 C33 H33A 109.5 . .
C31 C33 H33B 109.5 . .
H33A C33 H33B 109.5 . .
C31 C33 H33C 109.5 . .
H33A C33 H33C 109.5 . .
H33B C33 H33C 109.5 . .
C31 C34 H34A 109.5 . .
C31 C34 H34B 109.5 . .
H34A C34 H34B 109.5 . .
C31 C34 H34C 109.5 . .
H34A C34 H34C 109.5 . .
H34B C34 H34C 109.5 . .
N8 C35 C37 111.5(5) . .
N8 C35 C38 107.6(5) . .
C37 C35 C38 110.8(5) . .
N8 C35 C36 108.6(5) . .
C37 C35 C36 108.4(6) . .
C38 C35 C36 109.9(5) . .
C35 C36 H36A 109.5 . .
C35 C36 H36B 109.5 . .
H36A C36 H36B 109.5 . .
C35 C36 H36C 109.5 . .
H36A C36 H36C 109.5 . .
H36B C36 H36C 109.5 . .
C35 C37 H37A 109.5 . .
C35 C37 H37B 109.5 . .
H37A C37 H37B 109.5 . .
C35 C37 H37C 109.5 . .
H37A C37 H37C 109.5 . .
H37B C37 H37C 109.5 . .
C35 C38 H38A 109.5 . .
C35 C38 H38B 109.5 . .
H38A C38 H38B 109.5 . .
C35 C38 H38C 109.5 . .
H38A C38 H38C 109.5 . .
H38B C38 H38C 109.5 . .
C42 C39 C40 116.5(6) . .
C40A C39 C42A 113.4(8) . .
C42 C39 N9 110.8(5) . .
C40A C39 N9 115.3(7) . .
C40 C39 N9 105.5(5) . .
C42A C39 N9 112.3(7) . .
C42 C39 C41 109.6(6) . .
N9 C39 C41 107.5(5) . .
C40A C39 C41A 104.0(8) . .
C42A C39 C41A 104.6(8) . .
N9 C39 C41A 105.9(7) . .
C39 C40 H40A 109.5 . .
C39 C40 H40B 109.5 . .
H40A C40 H40B 109.5 . .
C39 C40 H40C 109.5 . .
H40A C40 H40C 109.5 . .
H40B C40 H40C 109.5 . .
C39 C41 H41A 109.5 . .
C39 C41 H41B 109.5 . .
H41A C41 H41B 109.5 . .
C39 C41 H41C 109.5 . .
H41A C41 H41C 109.5 . .
H41B C41 H41C 109.5 . .
C39 C42 H42A 109.5 . .
C39 C42 H42B 109.5 . .
H42A C42 H42B 109.5 . .
C39 C42 H42C 109.5 . .
H42A C42 H42C 109.5 . .
H42B C42 H42C 109.5 . .
C39 C40A H40D 109.5 . .
C39 C40A H40E 109.5 . .
H40D C40A H40E 109.5 . .
C39 C40A H40F 109.5 . .
H40D C40A H40F 109.5 . .
H40E C40A H40F 109.5 . .
C39 C41A H41D 109.5 . .
C39 C41A H41E 109.5 . .
H41D C41A H41E 109.5 . .
C39 C41A H41F 109.5 . .
H41D C41A H41F 109.5 . .
H41E C41A H41F 109.5 . .
C39 C42A H42D 109.5 . .
C39 C42A H42E 109.5 . .
H42D C42A H42E 109.5 . .
C39 C42A H42F 109.5 . .
H42D C42A H42F 109.5 . .
H42E C42A H42F 109.5 . .
O3 C43 C48 123.9(5) . .
O3 C43 C44 115.7(4) . .
C48 C43 C44 120.3(4) . .
C43 C44 C45 119.3(5) . .
C43 C44 H44 120.4 . .
C45 C44 H44 120.4 . .
C46 C45 C44 121.2(5) . .
C46 C45 H45 119.4 . .
C44 C45 H45 119.4 . .
C45 C46 C47 118.9(4) . .
C45 C46 H46 120.6 . .
C47 C46 H46 120.6 . .
O4 C47 C48 117.8(4) . .
O4 C47 C46 121.6(4) . .
C48 C47 C46 120.6(4) . .
C43 C48 C47 119.7(5) . .
C43 C48 H48 120.1 . .
C47 C48 H48 120.1 . .
N10 C49 C51A 113.7(12) . .
N10 C49 C51 109.0(5) . .
N10 C49 C52 109.6(4) . .
C51 C49 C52 112.1(5) . .
N10 C49 C50A 105.9(11) . .
C51A C49 C50A 111.0(11) . .
N10 C49 C52A 107.0(11) . .
C51A C49 C52A 110.0(10) . .
C50A C49 C52A 109.0(10) . .
N10 C49 C50 109.2(4) . .
C51 C49 C50 108.0(6) . .
C52 C49 C50 109.0(5) . .
C49 C50 H50A 109.5 . .
C49 C50 H50B 109.5 . .
H50A C50 H50B 109.5 . .
C49 C50 H50C 109.5 . .
H50A C50 H50C 109.5 . .
H50B C50 H50C 109.5 . .
C49 C51 H51A 109.5 . .
C49 C51 H51B 109.5 . .
H51A C51 H51B 109.5 . .
C49 C51 H51C 109.5 . .
H51A C51 H51C 109.5 . .
H51B C51 H51C 109.5 . .
C49 C52 H52A 109.5 . .
C49 C52 H52B 109.5 . .
H52A C52 H52B 109.5 . .
C49 C52 H52C 109.5 . .
H52A C52 H52C 109.5 . .
H52B C52 H52C 109.5 . .
C49 C50A H50D 109.5 . .
C49 C50A H50E 109.5 . .
H50D C50A H50E 109.5 . .
C49 C50A H50F 109.5 . .
H50D C50A H50F 109.5 . .
H50E C50A H50F 109.5 . .
C49 C51A H51D 109.5 . .
C49 C51A H51E 109.5 . .
H51D C51A H51E 109.5 . .
C49 C51A H51F 109.5 . .
H51D C51A H51F 109.5 . .
H51E C51A H51F 109.5 . .
C49 C52A H52D 109.5 . .
C49 C52A H52E 109.5 . .
H52D C52A H52E 109.5 . .
C49 C52A H52F 109.5 . .
H52D C52A H52F 109.5 . .
H52E C52A H52F 109.5 . .
N11 C53 C55 111.7(4) . .
N11 C53 C54 107.8(4) . .
C55 C53 C54 110.1(5) . .
N11 C53 C56 107.9(4) . .
C55 C53 C56 109.3(4) . .
C54 C53 C56 110.1(4) . .
C53 C54 H54A 109.5 . .
C53 C54 H54B 109.5 . .
H54A C54 H54B 109.5 . .
C53 C54 H54C 109.5 . .
H54A C54 H54C 109.5 . .
H54B C54 H54C 109.5 . .
C53 C55 H55A 109.5 . .
C53 C55 H55B 109.5 . .
H55A C55 H55B 109.5 . .
C53 C55 H55C 109.5 . .
H55A C55 H55C 109.5 . .
H55B C55 H55C 109.5 . .
C53 C56 H56A 109.5 . .
C53 C56 H56B 109.5 . .
H56A C56 H56B 109.5 . .
C53 C56 H56C 109.5 . .
H56A C56 H56C 109.5 . .
H56B C56 H56C 109.5 . .
C59 C57 N12 108.7(4) . .
C59 C57 C60 108.8(5) . .
N12 C57 C60 108.7(5) . .
C59 C57 C58 111.0(5) . .
N12 C57 C58 110.1(4) . .
C60 C57 C58 109.4(6) . .
C57 C58 H58A 109.5 . .
C57 C58 H58B 109.5 . .
H58A C58 H58B 109.5 . .
C57 C58 H58C 109.5 . .
H58A C58 H58C 109.5 . .
H58B C58 H58C 109.5 . .
C57 C59 H59A 109.5 . .
C57 C59 H59B 109.5 . .
H59A C59 H59B 109.5 . .
C57 C59 H59C 109.5 . .
H59A C59 H59C 109.5 . .
H59B C59 H59C 109.5 . .
C57 C60 H60A 109.5 . .
C57 C60 H60B 109.5 . .
H60A C60 H60B 109.5 . .
C57 C60 H60C 109.5 . .
H60A C60 H60C 109.5 . .
H60B C60 H60C 109.5 . .
Cl4 C61 Cl3 115.0(5) . .
Cl4 C61 H61A 108.5 . .
Cl3 C61 H61A 108.5 . .
Cl4 C61 H61B 108.5 . .
Cl3 C61 H61B 108.5 . .
H61A C61 H61B 107.5 . .
N13 C62 C63 177.2(8) . .
C62 C63 H63A 109.5 . .
C62 C63 H63B 109.5 . .
H63A C63 H63B 109.5 . .
C62 C63 H63C 109.5 . .
H63A C63 H63C 109.5 . .
H63B C63 H63C 109.5 . .

loop_
_geom_bond_atom_site_label_1
_geom_bond_atom_site_label_2
_geom_bond_distance
_geom_bond_site_symmetry_2
Cu1 Cl1 2.1969(13) .
Cu1 P3 2.2101(13) .
Cu1 P1 2.2299(13) .
P1 N3 1.647(4) .
P1 N1 1.703(4) .
P1 N2 1.712(4) .
P1 P2 2.5528(16) .
P2 O2 1.674(4) 3
P2 N2 1.694(4) .
P2 N1 1.703(4) .
P3 N4 1.664(4) .
P3 O1 1.668(3) .
P3 N5 1.669(4) .
P3 P4 2.5747(17) .
P4 N6 1.653(4) .
P4 N4 1.748(4) .
P4 N5 1.761(4) .
O1 C13 1.395(5) .
O2 C17 1.391(5) .
O2 P2 1.674(4) 3_455
N1 C1 1.499(6) .
N2 C5 1.503(6) .
N3 C9 1.508(6) .
N3 H3N 0.9400 .
N4 C19 1.500(6) .
N5 C23 1.495(6) .
N6 C27 1.486(6) .
N6 H6 0.8800 .
C1 C2 1.519(7) .
C1 C4 1.529(7) .
C1 C3 1.537(7) .
C2 H2A 0.9800 .
C2 H2B 0.9800 .
C2 H2C 0.9800 .
C3 H3A 0.9800 .
C3 H3B 0.9800 .
C3 H3C 0.9800 .
C4 H4A 0.9800 .
C4 H4B 0.9800 .
C4 H4C 0.9800 .
C5 C7 1.506(8) .
C5 C6 1.508(8) .
C5 C8 1.520(7) .
C6 H6A 0.9800 .
C6 H6B 0.9800 .
C6 H6C 0.9800 .
C7 H7A 0.9800 .
C7 H7B 0.9800 .
C7 H7C 0.9800 .
C8 H8A 0.9800 .
C8 H8B 0.9800 .
C8 H8C 0.9800 .
C9 C10 1.503(8) .
C9 C12 1.509(8) .
C9 C11 1.547(8) .
C10 H10A 0.9800 .
C10 H10B 0.9800 .
C10 H10C 0.9800 .
C11 H11A 0.9800 .
C11 H11B 0.9800 .
C11 H11C 0.9800 .
C12 H12A 0.9800 .
C12 H12B 0.9800 .
C12 H12C 0.9800 .
C13 C18 1.373(6) .
C13 C14 1.395(7) .
C14 C15 1.388(7) .
C14 H14 0.9500 .
C15 C16 1.354(7) .
C15 H15 0.9500 .
C16 C17 1.415(7) .
C16 H16 0.9500 .
C17 C18 1.375(6) .
C18 H18 0.9500 .
C19 C22 1.494(8) .
C19 C20 1.516(8) .
C19 C21 1.529(7) .
C20 H20A 0.9800 .
C20 H20B 0.9800 .
C20 H20C 0.9800 .
C21 H21A 0.9800 .
C21 H21B 0.9800 .
C21 H21C 0.9800 .
C22 H22A 0.9800 .
C22 H22B 0.9800 .
C22 H22C 0.9800 .
C23 C25 1.508(7) .
C23 C26 1.519(7) .
C23 C24 1.554(7) .
C24 H24A 0.9800 .
C24 H24B 0.9800 .
C24 H24C 0.9800 .
C25 H25A 0.9800 .
C25 H25B 0.9800 .
C25 H25C 0.9800 .
C26 H26A 0.9800 .
C26 H26B 0.9800 .
C26 H26C 0.9800 .
C27 C28 1.519(8) .
C27 C30 1.520(7) .
C27 C29 1.526(8) .
C28 H28A 0.9800 .
C28 H28B 0.9800 .
C28 H28C 0.9800 .
C29 H29A 0.9800 .
C29 H29B 0.9800 .
C29 H29C 0.9800 .
C30 H30A 0.9800 .
C30 H30B 0.9800 .
C30 H30C 0.9800 .
Cu2 P7 2.2196(13) .
Cu2 Cl2 2.2204(15) .
Cu2 P5 2.2314(14) .
P5 N9 1.646(4) .
P5 N7 1.706(4) .
P5 N8 1.725(4) .
P5 P6 2.5558(18) .
P6 O3 1.669(4) .
P6 N7 1.680(4) .
P6 N8 1.693(4) .
P7 O4 1.648(3) 3
P7 N11 1.675(4) .
P7 N10 1.676(4) .
P7 P8 2.5847(17) .
P8 N12 1.655(4) .
P8 N10 1.737(4) .
P8 N11 1.761(4) .
O3 C43 1.375(6) .
O4 C47 1.386(6) .
O4 P7 1.648(3) 3_455
N7 C31 1.529(7) .
N8 C35 1.481(7) .
N9 C39 1.509(7) .
N9 H9 0.8800 .
N10 C49 1.489(6) .
N11 C53 1.492(6) .
N12 C57 1.492(6) .
N12 H12N 1.0734 .
C31 C34 1.496(8) .
C31 C32 1.524(8) .
C31 C33 1.525(8) .
C32 H32A 0.9800 .
C32 H32B 0.9800 .
C32 H32C 0.9800 .
C33 H33A 0.9800 .
C33 H33B 0.9800 .
C33 H33C 0.9800 .
C34 H34A 0.9800 .
C34 H34B 0.9800 .
C34 H34C 0.9800 .
C35 C37 1.509(9) .
C35 C38 1.512(8) .
C35 C36 1.540(8) .
C36 H36A 0.9800 .
C36 H36B 0.9800 .
C36 H36C 0.9800 .
C37 H37A 0.9800 .
C37 H37B 0.9800 .
C37 H37C 0.9800 .
C38 H38A 0.9800 .
C38 H38B 0.9800 .
C38 H38C 0.9800 .
C39 C42 1.439(8) .
C39 C40A 1.472(11) .
C39 C40 1.478(8) .
C39 C42A 1.496(11) .
C39 C41 1.577(9) .
C39 C41A 1.604(11) .
C40 H40A 0.9800 .
C40 H40B 0.9800 .
C40 H40C 0.9800 .
C41 H41A 0.9800 .
C41 H41B 0.9800 .
C41 H41C 0.9800 .
C42 H42A 0.9800 .
C42 H42B 0.9800 .
C42 H42C 0.9800 .
C40A H40D 0.9800 .
C40A H40E 0.9800 .
C40A H40F 0.9800 .
C41A H41D 0.9800 .
C41A H41E 0.9800 .
C41A H41F 0.9800 .
C42A H42D 0.9800 .
C42A H42E 0.9800 .
C42A H42F 0.9800 .
C43 C48 1.383(7) .
C43 C44 1.391(7) .
C44 C45 1.395(7) .
C44 H44 0.9500 .
C45 C46 1.374(7) .
C45 H45 0.9500 .
C46 C47 1.401(7) .
C46 H46 0.9500 .
C47 C48 1.387(7) .
C48 H48 0.9500 .
C49 C51A 1.505(13) .
C49 C51 1.509(8) .
C49 C52 1.513(7) .
C49 C50A 1.516(13) .
C49 C52A 1.530(13) .
C49 C50 1.540(8) .
C50 H50A 0.9800 .
C50 H50B 0.9800 .
C50 H50C 0.9800 .
C51 H51A 0.9800 .
C51 H51B 0.9800 .
C51 H51C 0.9800 .
C52 H52A 0.9800 .
C52 H52B 0.9800 .
C52 H52C 0.9800 .
C50A H50D 0.9800 .
C50A H50E 0.9800 .
C50A H50F 0.9800 .
C51A H51D 0.9800 .
C51A H51E 0.9800 .
C51A H51F 0.9800 .
C52A H52D 0.9800 .
C52A H52E 0.9800 .
C52A H52F 0.9800 .
C53 C55 1.518(7) .
C53 C54 1.519(8) .
C53 C56 1.538(7) .
C54 H54A 0.9800 .
C54 H54B 0.9800 .
C54 H54C 0.9800 .
C55 H55A 0.9800 .
C55 H55B 0.9800 .
C55 H55C 0.9800 .
C56 H56A 0.9800 .
C56 H56B 0.9800 .
C56 H56C 0.9800 .
C57 C59 1.488(8) .
C57 C60 1.500(9) .
C57 C58 1.523(8) .
C58 H58A 0.9800 .
C58 H58B 0.9800 .
C58 H58C 0.9800 .
C59 H59A 0.9800 .
C59 H59B 0.9800 .
C59 H59C 0.9800 .
C60 H60A 0.9800 .
C60 H60B 0.9800 .
C60 H60C 0.9800 .
C61 Cl4 1.676(10) .
C61 Cl3 1.759(10) .
C61 H61A 0.9900 .
C61 H61B 0.9900 .
N13 C62 1.107(9) .
C62 C63 1.462(10) .
C63 H63A 0.9800 .
C63 H63B 0.9800 .
C63 H63C 0.9800 .

loop_
_geom_hbond_atom_site_label_D
_geom_hbond_atom_site_label_H
_geom_hbond_atom_site_label_A
_geom_hbond_distance_DH
_geom_hbond_distance_HA
_geom_hbond_distance_DA
_geom_hbond_angle_DHA
N3 H3N O1 0.94 2.27 3.198(5) 169
